data_1563869
loop_
_publ_author_name
'Vigan\`o, Marta'
'Ferretti, Francesco'
'Ragaini, Fabio'
'Macchi, Piero'

_publ_section_title
;
 A chiral ligand accessible in one step: Synthesis of
 bis-((R)-(+)-bornyl)acenaphthenequinonediimine and of its zinc and nickel
 complexes
;
_journal_name_full 'Inorganica Chimica Acta'
_journal_page_first 305
_journal_page_last 309
_journal_paper_doi 10.1016/j.ica.2018.08.049
_journal_volume 483
_journal_year 2018
_chemical_absolute_configuration rmad
_chemical_formula_sum 'C33 H42 Br2 Cl2 N2 Ni'
_chemical_formula_weight 756.11
_space_group_IT_number 4
_space_group_name_Hall 'P 2yb'
_space_group_name_H-M_alt 'P 1 21 1'
_symmetry_cell_setting monoclinic
_symmetry_Int_Tables_number 4
_symmetry_space_group_name_Hall 'P 2yb'
_symmetry_space_group_name_H-M 'P 1 21 1'
_atom_sites_solution_hydrogens geom
_cell_angle_alpha 90
_cell_angle_beta 97.709(2)
_cell_angle_gamma 90
_cell_formula_units_Z 2
_cell_length_a 10.9426(2)
_cell_length_b 13.3077(3)
_cell_length_c 11.2608(3)
_cell_measurement_reflns_used 11539
_cell_measurement_temperature 173(2)
_cell_measurement_theta_max 28.1802
_cell_measurement_theta_min 1.5245
_cell_volume 1624.99(6)
_computing_cell_refinement
;
        CrysAlisPro, Agilent Technologies,
        Version 1.171.35.19 (release 27-10-2011 CrysAlis171 .NET)
        (compiled Oct 27 2011,15:02:11)
;
_computing_data_collection
;
        CrysAlisPro, Agilent Technologies,
        Version 1.171.35.19 (release 27-10-2011 CrysAlis171 .NET)
        (compiled Oct 27 2011,15:02:11)
;
_computing_data_reduction
;
        CrysAlisPro, Agilent Technologies,
        Version 1.171.35.19 (release 27-10-2011 CrysAlis171 .NET)
        (compiled Oct 27 2011,15:02:11)
;
_computing_structure_refinement 'SHELXL-2017/1 (Sheldrick, 2017)'
_diffrn_ambient_temperature 173(2)
_diffrn_detector_area_resol_mean 16.0965
_diffrn_measured_fraction_theta_full 1
_diffrn_measured_fraction_theta_max 0.95
_diffrn_measurement_device_type 'SuperNova, Single source at offset), Eos'
_diffrn_measurement_method '\w scans'
_diffrn_orient_matrix_UB_11 -0.0435184
_diffrn_orient_matrix_UB_12 -0.0319733
_diffrn_orient_matrix_UB_13 -0.0334615
_diffrn_orient_matrix_UB_21 0.0486859
_diffrn_orient_matrix_UB_22 -0.0284045
_diffrn_orient_matrix_UB_23 -0.0186996
_diffrn_orient_matrix_UB_31 0.0002347
_diffrn_orient_matrix_UB_32 -0.0316419
_diffrn_orient_matrix_UB_33 0.0505926
_diffrn_radiation_monochromator mirror
_diffrn_radiation_type MoK\a
_diffrn_radiation_wavelength 0.71069
_diffrn_reflns_av_R_equivalents 0.0606
_diffrn_reflns_av_unetI/netI 0.0704
_diffrn_reflns_Laue_measured_fraction_full 1
_diffrn_reflns_Laue_measured_fraction_max 0.95
_diffrn_reflns_limit_h_max 14
_diffrn_reflns_limit_h_min -14
_diffrn_reflns_limit_k_max 17
_diffrn_reflns_limit_k_min -17
_diffrn_reflns_limit_l_max 14
_diffrn_reflns_limit_l_min -14
_diffrn_reflns_number 12090
_diffrn_reflns_point_group_measured_fraction_full 1
_diffrn_reflns_point_group_measured_fraction_max 0.932
_diffrn_reflns_theta_full 25
_diffrn_reflns_theta_max 28.289
_diffrn_reflns_theta_min 1.825
_exptl_absorpt_coefficient_mu 3.246
_exptl_absorpt_correction_T_max 2.06
_exptl_absorpt_correction_T_min 0.22
_exptl_absorpt_correction_type gaussian
_exptl_absorpt_process_details
;
        CrysAlisPro, Agilent Technologies,
        Version 1.171.35.19 (release 27-10-2011 CrysAlis171 .NET)
        (compiled Oct 27 2011,15:02:11)
Numerical absorption correction based on gaussian integration over
                        a multifaceted crystal model
;
_exptl_crystal_density_diffrn 1.545
_exptl_crystal_description prism
_exptl_crystal_F_000 772
_exptl_crystal_size_max 0.5735
_exptl_crystal_size_mid 0.4506
_exptl_crystal_size_min 0.0526
_refine_diff_density_max 0.984
_refine_diff_density_min -1.239
_refine_diff_density_rms 0.137
_refine_ls_abs_structure_details
;
 Classical Flack method preferred over Parsons because s.u. lower.
;
_refine_ls_abs_structure_Flack 0.013(13)
_refine_ls_extinction_method none
_refine_ls_goodness_of_fit_ref 1.017
_refine_ls_hydrogen_treatment constr
_refine_ls_matrix_type full
_refine_ls_number_parameters 362
_refine_ls_number_reflns 12090
_refine_ls_number_restraints 1
_refine_ls_restrained_S_all 1.017
_refine_ls_R_factor_all 0.0841
_refine_ls_R_factor_gt 0.0661
_refine_ls_shift/su_max 0
_refine_ls_shift/su_mean 0
_refine_ls_structure_factor_coef Fsqd
_refine_ls_weighting_details 'w=1/[\s^2^(Fo^2^)+(0.0949P)^2^+7.9457P] where P=(Fo^2^+2Fc^2^)/3'
_refine_ls_weighting_scheme calc
_refine_ls_wR_factor_gt 0.164
_refine_ls_wR_factor_ref 0.182
_reflns_Friedel_coverage 0.882
_reflns_Friedel_fraction_full 1
_reflns_Friedel_fraction_max 0.912
_reflns_number_gt 10266
_reflns_number_total 12090
_reflns_threshold_expression 'I > 2\s(I)'
_cod_data_source_file ICA-2018-483-305.cif
_cod_data_source_block 124ms_1a
_cod_original_sg_symbol_H-M 'P 21'
_cod_database_code 1563869

loop_
_symmetry_equiv_pos_as_xyz
'x, y, z'
'-x, y+1/2, -z'

loop_
_atom_site_label
_atom_site_type_symbol
_atom_site_fract_x
_atom_site_fract_y
_atom_site_fract_z
_atom_site_U_iso_or_equiv
_atom_site_adp_type
_atom_site_occupancy
_atom_site_site_symmetry_order
_atom_site_calc_flag
_atom_site_refinement_flags_posn
_atom_site_refinement_flags_adp
_atom_site_refinement_flags_occupancy
_atom_site_disorder_assembly
_atom_site_disorder_group
C1 C 1.1289(10) 0.3683(9) 0.7080(11) 0.019(2) Uani 1 1 d . . . . .
C2 C 1.1883(12) 0.4460(10) 0.6580(12) 0.025(3) Uani 1 1 d . . . . .
H2 H 1.142214 0.49667 0.612561 0.03 Uiso 1 1 calc R U . . .
C3 C 1.3172(12) 0.4490(10) 0.6752(13) 0.027(3) Uani 1 1 d . . . . .
H3 H 1.357239 0.502527 0.639938 0.033 Uiso 1 1 calc R U . . .
C4 C 1.3889(11) 0.3781(10) 0.7408(13) 0.029(3) Uani 1 1 d . . . . .
H4 H 1.476195 0.384256 0.752399 0.035 Uiso 1 1 calc R U . . .
C5 C 1.3313(11) 0.2959(11) 0.7909(12) 0.025(2) Uani 1 1 d . . . . .
C6 C 1.3924(12) 0.2161(11) 0.8578(13) 0.030(3) Uani 1 1 d . . . . .
H6 H 1.479889 0.215055 0.872635 0.037 Uiso 1 1 calc R U . . .
C7 C 1.3263(13) 0.1406(11) 0.9013(14) 0.032(3) Uani 1 1 d . . . . .
H7 H 1.369258 0.088022 0.946135 0.038 Uiso 1 1 calc R U . . .
C8 C 1.1954(13) 0.1383(10) 0.8816(12) 0.027(3) Uani 1 1 d . . . . .
H8 H 1.151415 0.085355 0.913495 0.032 Uiso 1 1 calc R U . . .
C9 C 1.1338(11) 0.2134(9) 0.8159(11) 0.020(2) Uani 1 1 d . . . . .
C10 C 1.2020(11) 0.2929(11) 0.7729(11) 0.023(2) Uani 1 1 d . . . . .
C11 C 1.0036(9) 0.2389(9) 0.7763(10) 0.017(2) Uani 1 1 d . . . . .
C12 C 1.0015(11) 0.3389(9) 0.7147(10) 0.019(2) Uani 1 1 d . . . . .
C101 C 0.8894(12) 0.4769(10) 0.6188(12) 0.027(3) Uani 1 1 d . . . . .
H101 H 0.972525 0.508909 0.637064 0.032 Uiso 1 1 calc R U . . .
C102 C 0.8601(17) 0.4658(12) 0.4807(14) 0.041(4) Uani 1 1 d . . . . .
H10A H 0.934502 0.477342 0.441391 0.049 Uiso 1 1 calc R U . . .
H10B H 0.826444 0.398297 0.458401 0.049 Uiso 1 1 calc R U . . .
C103 C 0.7623(14) 0.5485(11) 0.4467(12) 0.031(3) Uani 1 1 d . . . . .
H103 H 0.759067 0.573932 0.36277 0.037 Uiso 1 1 calc R U . . .
C104 C 0.6403(13) 0.5098(11) 0.4774(13) 0.031(3) Uani 1 1 d . . . . .
H10K H 0.622299 0.441551 0.444774 0.037 Uiso 1 1 calc R U . . .
H10L H 0.571632 0.555381 0.447149 0.037 Uiso 1 1 calc R U . . .
C105 C 0.6631(13) 0.5089(11) 0.6160(13) 0.027(3) Uani 1 1 d . . . . .
H10I H 0.601013 0.550595 0.649373 0.032 Uiso 1 1 calc R U . . .
H10J H 0.658848 0.439521 0.646839 0.032 Uiso 1 1 calc R U . . .
C106 C 0.7931(12) 0.5527(9) 0.6498(12) 0.023(3) Uani 1 1 d . . . . .
C107 C 0.7974(12) 0.6285(10) 0.5435(14) 0.028(3) Uani 1 1 d . . . . .
C108 C 0.9242(14) 0.6767(12) 0.5390(16) 0.045(4) Uani 1 1 d . . . . .
H10F H 0.986558 0.623915 0.53866 0.067 Uiso 1 1 calc R U . . .
H10G H 0.921598 0.71731 0.466147 0.067 Uiso 1 1 calc R U . . .
H10H H 0.94528 0.719689 0.609479 0.067 Uiso 1 1 calc R U . . .
C109 C 0.7054(15) 0.7143(10) 0.5439(14) 0.038(3) Uani 1 1 d . . . . .
H10C H 0.734774 0.761665 0.608091 0.056 Uiso 1 1 calc R U . . .
H10D H 0.697325 0.74913 0.466546 0.056 Uiso 1 1 calc R U . . .
H10E H 0.625041 0.687418 0.557289 0.056 Uiso 1 1 calc R U . . .
C110 C 0.8175(16) 0.5949(11) 0.7752(13) 0.035(4) Uani 1 1 d . . . . .
H11C H 0.752076 0.642425 0.787745 0.053 Uiso 1 1 calc R U . . .
H11D H 0.819063 0.539923 0.833387 0.053 Uiso 1 1 calc R U . . .
H11E H 0.897233 0.629542 0.786012 0.053 Uiso 1 1 calc R U . . .
C201 C 0.9024(12) 0.0936(9) 0.8376(11) 0.021(3) Uani 1 1 d . . . . .
H201 H 0.98022 0.059173 0.822817 0.026 Uiso 1 1 calc R U . . .
C202 C 0.9002(12) 0.0969(10) 0.9752(12) 0.025(3) Uani 1 1 d . . . . .
H20E H 0.981354 0.078284 1.01947 0.03 Uiso 1 1 calc R U . . .
H20F H 0.876813 0.164439 1.00135 0.03 Uiso 1 1 calc R U . . .
C203 C 0.8016(12) 0.0187(10) 0.9939(12) 0.025(3) Uani 1 1 d . . . . .
H203 H 0.811125 -0.010871 1.0763 0.03 Uiso 1 1 calc R U . . .
C204 C 0.6761(13) 0.0668(10) 0.9555(13) 0.028(3) Uani 1 1 d . . . . .
H20C H 0.670873 0.134475 0.990973 0.033 Uiso 1 1 calc R U . . .
H20D H 0.608272 0.024414 0.977468 0.033 Uiso 1 1 calc R U . . .
C205 C 0.6743(12) 0.0723(10) 0.8173(12) 0.023(3) Uani 1 1 d . . . . .
H20A H 0.602209 0.035642 0.77566 0.028 Uiso 1 1 calc R U . . .
H20B H 0.670379 0.143011 0.78967 0.028 Uiso 1 1 calc R U . . .
C206 C 0.7932(12) 0.0235(9) 0.7929(12) 0.022(3) Uani 1 1 d . . . . .
C207 C 0.8126(13) -0.0587(10) 0.8940(13) 0.030(3) Uani 1 1 d . . . . .
C208 C 0.7118(14) -0.1381(12) 0.8801(14) 0.036(3) Uani 1 1 d . . . . .
H20G H 0.630965 -0.105272 0.872311 0.055 Uiso 1 1 calc R U . . .
H20H H 0.718258 -0.178336 0.808356 0.055 Uiso 1 1 calc R U . . .
H20I H 0.721281 -0.181827 0.950776 0.055 Uiso 1 1 calc R U . . .
C209 C 0.9354(15) -0.1147(11) 0.9057(16) 0.039(4) Uani 1 1 d . . . . .
H20J H 1.003324 -0.06612 0.914843 0.058 Uiso 1 1 calc R U . . .
H20K H 0.942353 -0.158703 0.976024 0.058 Uiso 1 1 calc R U . . .
H20L H 0.93933 -0.155212 0.833604 0.058 Uiso 1 1 calc R U . . .
C210 C 0.7941(14) -0.0116(11) 0.6644(13) 0.030(3) Uani 1 1 d . . . . .
H21A H 0.874146 -0.042133 0.656501 0.046 Uiso 1 1 calc R U . . .
H21B H 0.728604 -0.061313 0.643915 0.046 Uiso 1 1 calc R U . . .
H21C H 0.780213 0.045987 0.610047 0.046 Uiso 1 1 calc R U . . .
N1 N 0.8936(8) 0.3801(7) 0.6806(9) 0.018(2) Uani 1 1 d . . . . .
N2 N 0.9008(9) 0.1929(7) 0.7830(9) 0.019(2) Uani 1 1 d . . . . .
Ni Ni 0.76115(13) 0.28769(12) 0.72377(14) 0.0206(3) Uani 1 1 d . . . . .
Br1 Br 0.71478(12) 0.35345(9) 0.90901(12) 0.0276(3) Uani 1 1 d . . . . .
Br2 Br 0.65301(14) 0.23013(10) 0.54313(13) 0.0362(4) Uani 1 1 d . . . . .
Cl1S Cl 0.5364(4) 0.1857(4) 1.2001(4) 0.0562(11) Uani 1 1 d . . . . .
Cl2S Cl 0.7987(4) 0.2259(6) 1.2430(5) 0.0723(16) Uani 1 1 d . . . . .
C1S C 0.6503(16) 0.2771(15) 1.2189(16) 0.050(4) Uani 1 1 d . . . . .
H11A H 0.637675 0.320046 1.288056 0.06 Uiso 1 1 calc R U . . .
H11B H 0.642717 0.320297 1.146688 0.06 Uiso 1 1 calc R U . . .

loop_
_atom_site_aniso_label
_atom_site_aniso_U_11
_atom_site_aniso_U_22
_atom_site_aniso_U_33
_atom_site_aniso_U_23
_atom_site_aniso_U_13
_atom_site_aniso_U_12
C1 0.013(5) 0.021(6) 0.022(6) -0.004(5) 0.002(4) -0.004(4)
C2 0.020(6) 0.030(7) 0.024(6) 0.000(5) 0.003(5) 0.002(5)
C3 0.022(6) 0.031(7) 0.030(7) -0.004(6) 0.007(5) -0.009(5)
C4 0.009(5) 0.038(8) 0.039(8) -0.003(6) -0.001(5) 0.000(5)
C5 0.020(6) 0.029(6) 0.026(6) -0.006(6) 0.004(5) -0.002(5)
C6 0.018(6) 0.039(8) 0.035(7) -0.003(6) 0.002(5) 0.003(5)
C7 0.029(7) 0.033(7) 0.031(7) 0.000(6) -0.006(6) 0.002(6)
C8 0.024(7) 0.029(7) 0.028(7) 0.002(5) 0.002(5) 0.008(5)
C9 0.018(6) 0.023(6) 0.021(6) -0.002(5) 0.004(5) 0.002(4)
C10 0.025(6) 0.026(6) 0.019(5) -0.004(5) 0.002(5) -0.004(5)
C11 0.009(5) 0.024(6) 0.018(5) -0.003(5) 0.002(4) 0.002(4)
C12 0.020(6) 0.019(6) 0.018(5) -0.001(4) 0.004(4) -0.001(4)
C101 0.021(6) 0.030(6) 0.030(7) 0.009(6) 0.005(5) 0.000(5)
C102 0.062(11) 0.035(8) 0.032(8) 0.014(6) 0.029(8) 0.018(7)
C103 0.033(7) 0.039(8) 0.021(7) 0.006(6) 0.002(6) 0.004(6)
C104 0.025(7) 0.035(7) 0.029(7) 0.001(6) -0.009(6) -0.001(6)
C105 0.026(7) 0.026(6) 0.028(7) 0.008(5) 0.001(5) 0.007(5)
C106 0.027(7) 0.021(6) 0.020(6) 0.003(5) 0.001(5) 0.001(5)
C107 0.022(6) 0.026(7) 0.035(8) 0.010(6) 0.001(6) 0.004(5)
C108 0.039(8) 0.037(8) 0.056(10) 0.029(8) -0.001(8) -0.004(7)
C109 0.052(9) 0.022(7) 0.037(8) 0.008(6) -0.002(7) 0.010(6)
C110 0.056(10) 0.025(7) 0.023(7) 0.000(6) -0.004(7) -0.001(6)
C201 0.019(6) 0.025(6) 0.021(6) 0.006(5) 0.004(5) -0.001(5)
C202 0.018(6) 0.031(7) 0.025(6) 0.002(5) -0.002(5) -0.004(5)
C203 0.020(6) 0.032(7) 0.023(7) 0.010(5) 0.004(5) 0.000(5)
C204 0.028(7) 0.027(7) 0.029(7) 0.005(5) 0.006(6) 0.000(5)
C205 0.022(6) 0.024(6) 0.023(6) 0.005(5) 0.000(5) -0.002(5)
C206 0.029(7) 0.016(6) 0.023(6) 0.000(5) 0.007(5) -0.004(5)
C207 0.034(7) 0.025(7) 0.032(8) 0.007(6) 0.006(6) -0.001(5)
C208 0.044(8) 0.026(7) 0.042(8) 0.003(7) 0.016(7) -0.007(6)
C209 0.049(9) 0.025(7) 0.043(9) 0.011(6) 0.009(7) 0.012(6)
C210 0.039(8) 0.026(7) 0.028(7) -0.002(6) 0.011(6) -0.003(6)
N1 0.011(4) 0.020(5) 0.023(5) 0.003(4) 0.005(4) 0.003(3)
N2 0.019(5) 0.018(5) 0.021(5) 0.000(4) 0.004(4) 0.002(4)
Ni 0.0136(6) 0.0257(7) 0.0223(8) 0.0039(6) 0.0016(6) -0.0009(6)
Br1 0.0268(6) 0.0311(6) 0.0253(6) 0.0014(6) 0.0051(5) 0.0005(6)
Br2 0.0440(8) 0.0340(7) 0.0269(7) 0.0037(6) -0.0087(6) -0.0087(6)
Cl1S 0.043(2) 0.075(3) 0.051(3) -0.002(2) 0.007(2) 0.006(2)
Cl2S 0.043(2) 0.121(5) 0.053(3) -0.015(3) 0.004(2) -0.002(3)
C1S 0.051(10) 0.061(11) 0.043(9) 0.003(8) 0.018(8) 0.004(9)

loop_
_atom_type_symbol
_atom_type_description
_atom_type_scat_dispersion_real
_atom_type_scat_dispersion_imag
_atom_type_scat_source
C C 0.0033 0.0016 'International Tables Vol C Tables 4.2.6.8 and 6.1.1.4'
H H 0 0 'International Tables Vol C Tables 4.2.6.8 and 6.1.1.4'
N N 0.0061 0.0033 'International Tables Vol C Tables 4.2.6.8 and 6.1.1.4'
Ni Ni 0.3393 1.1124 'International Tables Vol C Tables 4.2.6.8 and 6.1.1.4'
Br Br -0.2901 2.4595 'International Tables Vol C Tables 4.2.6.8 and 6.1.1.4'
Cl Cl 0.1484 0.1585 'International Tables Vol C Tables 4.2.6.8 and 6.1.1.4'

loop_
_exptl_crystal_face_index_h
_exptl_crystal_face_index_k
_exptl_crystal_face_index_l
_exptl_crystal_face_perp_dist
0 2 1 0.2033
0 1 -1 0.2822
0 -3 2 0.1873
1 0 0 0.0263
-1 0 0 0.0263
0 -1 -1 0.1984
0 0 -1 0.242

loop_
_geom_angle_atom_site_label_1
_geom_angle_atom_site_label_2
_geom_angle_atom_site_label_3
_geom_angle
_geom_angle_site_symmetry_1
_geom_angle_site_symmetry_3
C2 C1 C10 118.3(11) . .
C2 C1 C12 136.6(11) . .
C10 C1 C12 105.1(10) . .
C1 C2 C3 119.1(12) . .
C4 C3 C2 123.1(13) . .
C3 C4 C5 119.4(11) . .
C10 C5 C6 116.7(13) . .
C10 C5 C4 117.3(12) . .
C6 C5 C4 126.0(11) . .
C7 C6 C5 120.5(12) . .
C6 C7 C8 122.1(13) . .
C9 C8 C7 118.8(13) . .
C8 C9 C10 119.1(11) . .
C8 C9 C11 136.0(12) . .
C10 C9 C11 104.9(10) . .
C5 C10 C9 122.6(12) . .
C5 C10 C1 122.8(12) . .
C9 C10 C1 114.6(10) . .
N2 C11 C9 133.4(11) . .
N2 C11 C12 119.2(10) . .
C9 C11 C12 107.4(10) . .
N1 C12 C1 134.5(11) . .
N1 C12 C11 117.6(10) . .
C1 C12 C11 107.8(10) . .
N1 C101 C106 116.8(11) . .
N1 C101 C102 112.4(12) . .
C106 C101 C102 103.6(11) . .
C103 C102 C101 102.9(12) . .
C104 C103 C107 102.6(11) . .
C104 C103 C102 107.6(12) . .
C107 C103 C102 102.6(12) . .
C103 C104 C105 101.8(11) . .
C106 C105 C104 105.4(12) . .
C110 C106 C101 114.6(12) . .
C110 C106 C105 114.5(12) . .
C101 C106 C105 109.6(11) . .
C110 C106 C107 117.1(11) . .
C101 C106 C107 99.0(10) . .
C105 C106 C107 100.1(10) . .
C109 C107 C103 114.8(12) . .
C109 C107 C108 106.6(12) . .
C103 C107 C108 114.0(13) . .
C109 C107 C106 113.1(12) . .
C103 C107 C106 93.8(10) . .
C108 C107 C106 114.4(11) . .
N2 C201 C206 116.4(10) . .
N2 C201 C202 113.3(11) . .
C206 C201 C202 103.1(10) . .
C203 C202 C201 102.9(10) . .
C204 C203 C202 107.4(11) . .
C204 C203 C207 103.3(11) . .
C202 C203 C207 103.2(11) . .
C203 C204 C205 101.2(11) . .
C206 C205 C204 105.4(10) . .
C205 C206 C210 114.8(12) . .
C205 C206 C201 109.2(10) . .
C210 C206 C201 113.1(11) . .
C205 C206 C207 101.7(10) . .
C210 C206 C207 117.2(11) . .
C201 C206 C207 99.2(10) . .
C208 C207 C209 106.7(12) . .
C208 C207 C203 114.4(12) . .
C209 C207 C203 114.7(13) . .
C208 C207 C206 112.6(12) . .
C209 C207 C206 115.7(12) . .
C203 C207 C206 92.7(10) . .
C12 N1 C101 118.5(10) . .
C12 N1 Ni 108.9(7) . .
C101 N1 Ni 132.6(8) . .
C11 N2 C201 119.5(10) . .
C11 N2 Ni 108.1(8) . .
C201 N2 Ni 132.1(8) . .
N1 Ni N2 85.6(4) . .
N1 Ni Br2 106.7(3) . .
N2 Ni Br2 110.7(3) . .
N1 Ni Br1 103.4(3) . .
N2 Ni Br1 100.4(3) . .
Br2 Ni Br1 137.73(8) . .
Cl1S C1S Cl2S 112.5(11) . .

loop_
_geom_bond_atom_site_label_1
_geom_bond_atom_site_label_2
_geom_bond_distance
_geom_bond_site_symmetry_2
C1 C2 1.381(18) .
C1 C10 1.422(18) .
C1 C12 1.459(15) .
C2 C3 1.399(18) .
C3 C4 1.377(19) .
C4 C5 1.417(19) .
C5 C10 1.403(17) .
C5 C6 1.42(2) .
C6 C7 1.37(2) .
C7 C8 1.420(19) .
C8 C9 1.367(18) .
C9 C10 1.417(18) .
C9 C11 1.473(15) .
C11 N2 1.292(15) .
C11 C12 1.499(15) .
C12 N1 1.312(15) .
C101 N1 1.463(16) .
C101 C106 1.533(19) .
C101 C102 1.55(2) .
C102 C103 1.55(2) .
C103 C104 1.51(2) .
C103 C107 1.53(2) .
C104 C105 1.55(2) .
C105 C106 1.537(19) .
C106 C110 1.510(19) .
C106 C107 1.570(18) .
C107 C109 1.523(18) .
C107 C108 1.54(2) .
C201 N2 1.457(15) .
C201 C206 1.546(17) .
C201 C202 1.553(17) .
C202 C203 1.534(18) .
C203 C204 1.524(18) .
C203 C207 1.54(2) .
C204 C205 1.556(18) .
C205 C206 1.512(18) .
C206 C210 1.522(19) .
C206 C207 1.572(18) .
C207 C208 1.520(19) .
C207 C209 1.53(2) .
N1 Ni 2.010(9) .
N2 Ni 2.024(10) .
Ni Br2 2.341(2) .
Ni Br1 2.379(2) .
Cl1S C1S 1.735(19) .
Cl2S C1S 1.748(18) .
